data_7218191
loop_
_publ_author_name
'Cao, Tingting'
'Peng, Yanqiang'
'Liu, Ting'
'Wang, Suna'
'Dou, Jianmin'
'Li, Yunwu'
'Zhou, Changhui'
'Li, Dacheng'
'Bai, Junfeng'

_publ_section_title
;
 Assembly of a series of d10coordination polymers of pamoic acid through a
 mixed-ligand synthetic strategy: syntheses, structures and fluorescence
 properties
;
_journal_issue 46
_journal_name_full CrystEngComm
_journal_page_first 10658
_journal_paper_doi 10.1039/C4CE01356E
_journal_volume 16
_journal_year 2014
_chemical_formula_moiety 'C76 H70 Cd3 Cl2 N12 O12'
_chemical_formula_sum 'C76 H70 Cd3 Cl2 N12 O12'
_chemical_formula_weight 1751.54
_chemical_name_systematic
; 
 ? 
;
_space_group_IT_number 14
_symmetry_cell_setting monoclinic
_symmetry_space_group_name_Hall '-P 2yn'
_symmetry_space_group_name_H-M 'P 1 21/n 1'
_atom_sites_solution_hydrogens geom
_atom_sites_solution_primary direct
_atom_sites_solution_secondary difmap
_audit_creation_method SHELXL-97
_cell_angle_alpha 90.00
_cell_angle_beta 95.891(4)
_cell_angle_gamma 90.00
_cell_formula_units_Z 2
_cell_length_a 9.3381(5)
_cell_length_b 25.7913(12)
_cell_length_c 15.3127(6)
_cell_measurement_reflns_used 2906
_cell_measurement_temperature 121.30(10)
_cell_measurement_theta_max 28.3767
_cell_measurement_theta_min 2.5673
_cell_volume 3668.5(3)
_computing_cell_refinement SMART
_computing_data_collection 'SMART (Bruker, 2000)'
_computing_data_reduction 'SAINT (Bruker, 2000)'
_computing_molecular_graphics SHELXTL
_computing_publication_material SHELXTL
_computing_structure_refinement SHELXTL
_computing_structure_solution 'SHELXTL (Bruker, 2000)'
_diffrn_ambient_temperature 121.30(10)
_diffrn_measured_fraction_theta_full 0.999
_diffrn_measured_fraction_theta_max 0.999
_diffrn_measurement_device_type 'Bruker Smart Apex CCD'
_diffrn_measurement_method 'phi and omega scans'
_diffrn_radiation_monochromator graphite
_diffrn_radiation_source 'fine-focus sealed tube'
_diffrn_radiation_type MoK\a
_diffrn_radiation_wavelength 0.71073
_diffrn_reflns_av_R_equivalents 0.0406
_diffrn_reflns_av_sigmaI/netI 0.0656
_diffrn_reflns_limit_h_max 11
_diffrn_reflns_limit_h_min -11
_diffrn_reflns_limit_k_max 12
_diffrn_reflns_limit_k_min -30
_diffrn_reflns_limit_l_max 17
_diffrn_reflns_limit_l_min -18
_diffrn_reflns_number 13261
_diffrn_reflns_theta_full 25.02
_diffrn_reflns_theta_max 25.02
_diffrn_reflns_theta_min 2.57
_exptl_absorpt_coefficient_mu 1.005
_exptl_absorpt_correction_T_max 1.000
_exptl_absorpt_correction_T_min 0.862
_exptl_absorpt_correction_type multi-scan
_exptl_absorpt_process_details '(SADABS; Bruker, 2000)'
_exptl_crystal_colour colorless
_exptl_crystal_density_diffrn 1.586
_exptl_crystal_density_method 'not measured'
_exptl_crystal_description block
_exptl_crystal_F_000 1768
_exptl_crystal_size_max 0.30
_exptl_crystal_size_mid 0.26
_exptl_crystal_size_min 0.22
_refine_diff_density_max 1.464
_refine_diff_density_min -1.141
_refine_diff_density_rms 0.117
_refine_ls_extinction_method none
_refine_ls_goodness_of_fit_ref 1.132
_refine_ls_hydrogen_treatment constr
_refine_ls_matrix_type full
_refine_ls_number_parameters 488
_refine_ls_number_reflns 6457
_refine_ls_number_restraints 1366
_refine_ls_restrained_S_all 1.055
_refine_ls_R_factor_all 0.0786
_refine_ls_R_factor_gt 0.0597
_refine_ls_shift/su_max 0.001
_refine_ls_shift/su_mean 0.000
_refine_ls_structure_factor_coef Fsqd
_refine_ls_weighting_details 'calc w=1/[\s^2^(Fo^2^)+(0.0287P)^2^+17.7638P] where P=(Fo^2^+2Fc^2^)/3'
_refine_ls_weighting_scheme calc
_refine_ls_wR_factor_gt 0.1247
_refine_ls_wR_factor_ref 0.1343
_reflns_number_gt 5115
_reflns_number_total 6457
_reflns_threshold_expression >2sigma(I)
_cod_data_source_file c4ce01356e2.cif
_cod_data_source_block 1004655
_cod_depositor_comments 'Adding full bibliography for 7218186--7218193.cif.'
_cod_original_sg_symbol_H-M 'P 21/n'
_cod_database_code 7218191

loop_
_symmetry_equiv_pos_as_xyz
'x, y, z'
'-x+1/2, y+1/2, -z+1/2'
'-x, -y, -z'
'x-1/2, -y-1/2, z-1/2'

loop_
_atom_site_label
_atom_site_type_symbol
_atom_site_fract_x
_atom_site_fract_y
_atom_site_fract_z
_atom_site_U_iso_or_equiv
_atom_site_adp_type
_atom_site_occupancy
_atom_site_symmetry_multiplicity
_atom_site_calc_flag
_atom_site_refinement_flags
_atom_site_disorder_assembly
_atom_site_disorder_group
Cd1 Cd 0.43989(5) 0.491991(16) 0.22831(3) 0.02436(13) Uani 1 1 d U . .
Cd2 Cd 0.5000 0.5000 0.5000 0.02976(18) Uani 1 2 d SU . .
Cl1 Cl 0.39977(19) 0.43678(6) 0.36118(9) 0.0318(4) Uani 1 1 d U . .
N1 N 0.3660(5) 0.42908(19) 0.1267(3) 0.0273(11) Uani 1 1 d U . .
N2 N 0.2739(5) 0.3559(2) 0.0741(4) 0.0354(13) Uani 1 1 d U . .
N3 N 0.3371(7) 0.1170(2) 0.0296(4) 0.0468(15) Uani 1 1 d U . .
N4 N 0.1988(6) 0.0479(2) 0.0205(4) 0.0390(14) Uani 1 1 d U . .
N5 N 0.6766(5) 0.4812(2) 0.2065(4) 0.0370(13) Uani 1 1 d U A .
N6 N 0.8736(5) 0.4636(2) 0.1435(4) 0.0384(13) Uani 1 1 d DU . .
O1 O 0.3722(5) 0.43580(15) 0.5725(3) 0.0315(10) Uani 1 1 d U . .
O2 O 0.4973(5) 0.43053(16) 0.7050(3) 0.0363(11) Uani 1 1 d U . .
O3 O 0.2494(5) 0.35407(16) 0.5065(3) 0.0309(10) Uani 1 1 d U . .
H3 H 0.2658 0.3850 0.5143 0.046 Uiso 1 1 calc R . .
O4 O 0.2694(4) 0.04151(16) 0.2972(3) 0.0302(10) Uani 1 1 d U . .
O5 O 0.1140(4) 0.05839(15) 0.3945(3) 0.0272(9) Uani 1 1 d U . .
O6 O 0.1243(4) 0.14403(16) 0.4754(3) 0.0304(10) Uani 1 1 d U . .
H6 H 0.1037 0.1137 0.4645 0.046 Uiso 1 1 calc R . .
C1 C 0.4281(7) 0.4105(2) 0.6398(4) 0.0260(13) Uani 1 1 d U . .
C2 C 0.4836(7) 0.3240(2) 0.7049(4) 0.0292(13) Uani 1 1 d U . .
H2 H 0.5423 0.3408 0.7487 0.035 Uiso 1 1 calc R . .
C3 C 0.4111(7) 0.3527(2) 0.6392(4) 0.0245(12) Uani 1 1 d U . .
C4 C 0.3223(6) 0.3264(2) 0.5718(4) 0.0216(12) Uani 1 1 d U . .
C5 C 0.3094(6) 0.2728(2) 0.5705(3) 0.0224(12) Uani 1 1 d U . .
C6 C 0.3830(6) 0.2433(2) 0.6407(3) 0.0225(12) Uani 1 1 d U . .
C7 C 0.4712(7) 0.2694(2) 0.7076(4) 0.0260(13) Uani 1 1 d U . .
C8 C 0.5437(7) 0.2402(2) 0.7767(4) 0.0351(15) Uani 1 1 d U . .
H8 H 0.6034 0.2572 0.8198 0.042 Uiso 1 1 calc R . .
C9 C 0.5288(8) 0.1879(3) 0.7822(4) 0.0385(16) Uani 1 1 d U . .
H9 H 0.5805 0.1692 0.8269 0.046 Uiso 1 1 calc R . .
C10 C 0.4325(7) 0.1621(3) 0.7182(4) 0.0342(15) Uani 1 1 d U . .
H10 H 0.4149 0.1269 0.7239 0.041 Uiso 1 1 calc R . .
C11 C 0.3661(7) 0.1888(2) 0.6486(4) 0.0258(13) Uani 1 1 d U . .
H11 H 0.3085 0.1710 0.6054 0.031 Uiso 1 1 calc R . .
C12 C 0.2142(6) 0.2465(2) 0.4976(4) 0.0257(13) Uani 1 1 d U . .
H12A H 0.1671 0.2732 0.4604 0.031 Uiso 1 1 calc R . .
H12B H 0.1396 0.2276 0.5239 0.031 Uiso 1 1 calc R . .
C13 C 0.2220(7) 0.0707(2) 0.3533(4) 0.0254(13) Uani 1 1 d U . .
C14 C 0.4069(7) 0.1375(2) 0.3282(4) 0.0282(13) Uani 1 1 d U . .
H14 H 0.4479 0.1137 0.2925 0.034 Uiso 1 1 calc R . .
C15 C 0.2924(6) 0.1225(2) 0.3714(4) 0.0228(12) Uani 1 1 d U . .
C16 C 0.2348(6) 0.1584(2) 0.4302(3) 0.0212(12) Uani 1 1 d U . .
C17 C 0.2880(6) 0.2088(2) 0.4392(3) 0.0230(12) Uani 1 1 d U . .
C18 C 0.3989(6) 0.2245(2) 0.3889(4) 0.0253(12) Uani 1 1 d U . .
C19 C 0.4639(7) 0.1877(3) 0.3364(4) 0.0327(14) Uani 1 1 d U . .
C20 C 0.5802(8) 0.2041(3) 0.2886(5) 0.0474(17) Uani 1 1 d U . .
H20 H 0.6267 0.1801 0.2561 0.057 Uiso 1 1 calc R . .
C21 C 0.6227(9) 0.2544(3) 0.2904(5) 0.0548(19) Uani 1 1 d U . .
H21 H 0.6998 0.2644 0.2603 0.066 Uiso 1 1 calc R . .
C22 C 0.5523(8) 0.2913(3) 0.3370(5) 0.0467(17) Uani 1 1 d U . .
H22 H 0.5796 0.3259 0.3348 0.056 Uiso 1 1 calc R . .
C23 C 0.4446(7) 0.2776(3) 0.3854(4) 0.0315(14) Uani 1 1 d U . .
H23 H 0.4000 0.3027 0.4167 0.038 Uiso 1 1 calc R . .
C24 C 0.3524(6) 0.4318(3) 0.0359(4) 0.0304(14) Uani 1 1 d U . .
H24 H 0.3786 0.4597 0.0025 0.036 Uiso 1 1 calc R . .
C25 C 0.2935(7) 0.3861(3) 0.0041(5) 0.0395(16) Uani 1 1 d U . .
H25 H 0.2712 0.3774 -0.0547 0.047 Uiso 1 1 calc R . .
C26 C 0.3185(7) 0.3828(2) 0.1461(4) 0.0309(14) Uani 1 1 d U . .
H26 H 0.3164 0.3705 0.2030 0.037 Uiso 1 1 calc R . .
C27 C 0.2189(7) 0.3027(3) 0.0724(5) 0.0446(17) Uani 1 1 d U . .
H27A H 0.1375 0.2998 0.0279 0.053 Uiso 1 1 calc R . .
H27B H 0.1855 0.2945 0.1288 0.053 Uiso 1 1 calc R . .
C28 C 0.3322(8) 0.2646(3) 0.0532(6) 0.0515(18) Uani 1 1 d U . .
H28A H 0.4168 0.2698 0.0946 0.062 Uiso 1 1 calc R . .
H28B H 0.3594 0.2711 -0.0053 0.062 Uiso 1 1 calc R . .
C29 C 0.2818(8) 0.2082(3) 0.0590(5) 0.0483(18) Uani 1 1 d U . .
H29A H 0.2756 0.1993 0.1200 0.058 Uiso 1 1 calc R . .
H29B H 0.1863 0.2049 0.0280 0.058 Uiso 1 1 calc R . .
C30 C 0.3810(9) 0.1712(3) 0.0208(6) 0.062(2) Uani 1 1 d U . .
H30A H 0.3838 0.1791 -0.0409 0.074 Uiso 1 1 calc R . .
H30B H 0.4774 0.1757 0.0500 0.074 Uiso 1 1 calc R . .
C31 C 0.2053(9) 0.0979(3) 0.0075(5) 0.0518(19) Uani 1 1 d U . .
H31 H 0.1271 0.1179 -0.0147 0.062 Uiso 1 1 calc R . .
C32 C 0.3363(9) 0.0344(3) 0.0545(6) 0.065(2) Uani 1 1 d U . .
H32 H 0.3661 0.0012 0.0716 0.078 Uiso 1 1 calc R . .
C33 C 0.4203(10) 0.0769(3) 0.0590(6) 0.065(2) Uani 1 1 d U . .
H33 H 0.5178 0.0783 0.0787 0.078 Uiso 1 1 calc R . .
C35 C 0.7967(8) 0.5016(3) 0.2543(6) 0.0559(19) Uani 1 1 d U . .
H35 H 0.7948 0.5204 0.3060 0.067 Uiso 1 1 calc R A .
C36 C 0.9151(8) 0.4910(3) 0.2169(6) 0.0520(18) Uani 1 1 d U A .
H36 H 1.0087 0.5006 0.2372 0.062 Uiso 1 1 calc R . .
C37 C 0.7279(6) 0.4584(2) 0.1401(4) 0.0306(13) Uani 1 1 d U A .
H37 H 0.6718 0.4409 0.0959 0.037 Uiso 1 1 calc R . .
C38 C 0.9570(9) 0.4418(4) 0.0766(5) 0.031(2) Uani 0.726(11) 1 d PDU A 1
H38A H 0.9170 0.4080 0.0601 0.037 Uiso 0.726(11) 1 calc PR A 1
H38B H 1.0547 0.4362 0.1030 0.037 Uiso 0.726(11) 1 calc PR A 1
C39 C 0.9642(9) 0.4737(3) -0.0082(5) 0.0266(17) Uani 0.726(11) 1 d PDU . 1
H39A H 1.0172 0.4541 -0.0483 0.032 Uiso 0.726(11) 1 calc PR A 1
H39B H 0.8673 0.4788 -0.0361 0.032 Uiso 0.726(11) 1 calc PR A 1
C38' C 0.985(2) 0.4552(10) 0.0887(16) 0.040(4) Uani 0.274(11) 1 d PDU A 2
H38C H 0.9738 0.4233 0.0552 0.048 Uiso 0.274(11) 1 calc PR A 2
H38D H 1.0808 0.4570 0.1202 0.048 Uiso 0.274(11) 1 calc PR A 2
C39' C 0.946(2) 0.5036(8) 0.0336(14) 0.0266(17) Uani 0.274(11) 1 d PDU . 2
H39C H 0.8473 0.5027 0.0068 0.032 Uiso 0.274(11) 1 calc PR A 2
H39D H 0.9627 0.5353 0.0671 0.032 Uiso 0.274(11) 1 calc PR A 2

loop_
_atom_site_aniso_label
_atom_site_aniso_U_11
_atom_site_aniso_U_22
_atom_site_aniso_U_33
_atom_site_aniso_U_23
_atom_site_aniso_U_13
_atom_site_aniso_U_12
Cd1 0.0329(3) 0.0113(2) 0.0273(2) -0.00169(18) -0.00455(18) 0.00228(19)
Cd2 0.0454(4) 0.0131(3) 0.0285(3) 0.0039(3) -0.0072(3) -0.0006(3)
Cl1 0.0621(11) 0.0153(7) 0.0164(6) 0.0030(6) -0.0030(7) -0.0027(7)
N1 0.022(2) 0.018(2) 0.041(3) -0.006(2) -0.002(2) 0.003(2)
N2 0.027(3) 0.022(3) 0.057(3) -0.014(3) 0.001(2) -0.003(2)
N3 0.046(3) 0.018(3) 0.078(4) -0.005(3) 0.012(3) -0.003(3)
N4 0.047(3) 0.015(3) 0.053(3) -0.005(3) -0.007(3) 0.000(2)
N5 0.022(3) 0.023(3) 0.062(3) -0.011(3) -0.016(2) -0.003(2)
N6 0.027(3) 0.019(3) 0.066(3) 0.013(3) -0.010(3) -0.002(2)
O1 0.052(3) 0.012(2) 0.029(2) 0.0029(18) -0.0036(19) 0.0002(19)
O2 0.057(3) 0.017(2) 0.032(2) -0.0021(19) -0.008(2) -0.007(2)
O3 0.043(3) 0.014(2) 0.033(2) -0.0008(18) -0.007(2) 0.0006(19)
O4 0.035(2) 0.021(2) 0.035(2) -0.0121(19) 0.0112(19) -0.0030(19)
O5 0.033(2) 0.016(2) 0.033(2) -0.0027(18) 0.0058(18) -0.0082(18)
O6 0.038(3) 0.021(2) 0.034(2) -0.0085(19) 0.0153(19) -0.0116(19)
C1 0.038(3) 0.018(3) 0.023(3) -0.005(2) 0.003(2) -0.004(3)
C2 0.044(3) 0.014(3) 0.027(3) -0.001(2) -0.004(3) -0.003(3)
C3 0.037(3) 0.014(3) 0.023(3) -0.003(2) 0.005(2) 0.000(2)
C4 0.028(3) 0.016(3) 0.022(2) 0.002(2) 0.008(2) -0.002(2)
C5 0.028(3) 0.020(3) 0.020(2) -0.004(2) 0.006(2) -0.002(2)
C6 0.034(3) 0.015(3) 0.020(2) 0.000(2) 0.010(2) -0.004(2)
C7 0.037(3) 0.017(3) 0.024(3) 0.001(2) 0.002(2) -0.001(2)
C8 0.051(4) 0.022(3) 0.029(3) 0.001(3) -0.008(3) -0.004(3)
C9 0.058(4) 0.025(3) 0.030(3) 0.002(3) -0.005(3) -0.002(3)
C10 0.055(4) 0.019(3) 0.029(3) -0.001(3) 0.007(3) -0.005(3)
C11 0.040(3) 0.017(3) 0.021(3) -0.005(2) 0.007(2) -0.004(2)
C12 0.027(3) 0.021(3) 0.030(3) -0.007(2) 0.005(2) -0.006(2)
C13 0.032(3) 0.019(3) 0.026(3) -0.001(2) 0.002(3) -0.002(3)
C14 0.032(3) 0.021(3) 0.034(3) -0.012(2) 0.013(2) -0.006(2)
C15 0.027(3) 0.018(3) 0.024(3) -0.002(2) 0.004(2) -0.003(2)
C16 0.022(3) 0.020(3) 0.021(2) -0.003(2) 0.002(2) -0.004(2)
C17 0.026(3) 0.022(3) 0.021(2) -0.005(2) 0.003(2) -0.004(2)
C18 0.028(3) 0.022(3) 0.027(3) -0.006(2) 0.008(2) -0.006(2)
C19 0.037(3) 0.028(3) 0.036(3) -0.007(3) 0.017(3) -0.009(3)
C20 0.052(4) 0.038(4) 0.059(4) -0.013(3) 0.036(3) -0.012(3)
C21 0.063(4) 0.043(4) 0.066(4) -0.014(4) 0.040(4) -0.020(4)
C22 0.057(4) 0.035(4) 0.053(4) -0.011(3) 0.029(3) -0.018(3)
C23 0.040(3) 0.026(3) 0.031(3) -0.006(3) 0.012(3) -0.011(3)
C24 0.028(3) 0.028(3) 0.036(3) -0.006(3) 0.006(3) 0.001(3)
C25 0.035(3) 0.039(4) 0.044(3) -0.018(3) 0.002(3) 0.000(3)
C26 0.030(3) 0.019(3) 0.043(3) -0.005(3) 0.001(3) 0.001(3)
C27 0.034(3) 0.028(3) 0.071(4) -0.018(3) 0.002(3) -0.008(3)
C28 0.040(4) 0.032(4) 0.085(5) -0.011(4) 0.017(4) -0.007(3)
C29 0.044(4) 0.027(4) 0.076(4) -0.017(3) 0.014(3) -0.007(3)
C30 0.060(4) 0.029(4) 0.100(5) -0.003(4) 0.023(4) -0.008(3)
C31 0.049(4) 0.027(4) 0.079(5) -0.002(4) 0.002(4) -0.002(3)
C32 0.062(5) 0.030(4) 0.101(5) 0.010(4) -0.005(4) -0.002(4)
C33 0.057(5) 0.038(4) 0.100(5) -0.003(4) -0.002(4) -0.007(4)
C35 0.045(4) 0.041(4) 0.078(4) -0.025(4) -0.013(4) 0.002(3)
C36 0.028(3) 0.037(4) 0.088(5) -0.008(4) -0.009(3) 0.002(3)
C37 0.022(3) 0.020(3) 0.049(3) 0.005(3) -0.001(3) 0.000(2)
C38 0.011(4) 0.032(5) 0.050(4) 0.013(4) 0.002(4) -0.010(3)
C39 0.022(3) 0.021(4) 0.037(4) 0.001(3) 0.003(3) -0.002(3)
C38' 0.021(6) 0.034(7) 0.063(7) 0.012(6) -0.004(6) -0.010(6)
C39' 0.022(3) 0.021(4) 0.037(4) 0.001(3) 0.003(3) -0.002(3)

loop_
_atom_type_symbol
_atom_type_description
_atom_type_scat_dispersion_real
_atom_type_scat_dispersion_imag
_atom_type_scat_source
C C 0.0033 0.0016 'International Tables Vol C Tables 4.2.6.8 and 6.1.1.4'
H H 0.0000 0.0000 'International Tables Vol C Tables 4.2.6.8 and 6.1.1.4'
Cd Cd -0.8075 1.2024 'International Tables Vol C Tables 4.2.6.8 and 6.1.1.4'
O O 0.0106 0.0060 'International Tables Vol C Tables 4.2.6.8 and 6.1.1.4'
N N 0.0061 0.0033 'International Tables Vol C Tables 4.2.6.8 and 6.1.1.4'
Cl Cl 0.1484 0.1585 'International Tables Vol C Tables 4.2.6.8 and 6.1.1.4'

loop_
_geom_angle_atom_site_label_1
_geom_angle_atom_site_label_2
_geom_angle_atom_site_label_3
_geom_angle
_geom_angle_site_symmetry_1
_geom_angle_site_symmetry_3
N5 Cd1 O2 87.96(18) . 3_666
N5 Cd1 N1 92.43(18) . .
O2 Cd1 N1 163.66(16) 3_666 .
N5 Cd1 O4 148.00(17) . 2
O2 Cd1 O4 76.66(16) 3_666 2
N1 Cd1 O4 94.86(16) . 2
N5 Cd1 Cl1 105.81(15) . .
O2 Cd1 Cl1 100.58(11) 3_666 .
N1 Cd1 Cl1 95.03(14) . .
O4 Cd1 Cl1 104.52(11) 2 .
N5 Cd1 O5 95.44(17) . 2
O2 Cd1 O5 76.45(14) 3_666 2
N1 Cd1 O5 87.26(16) . 2
O4 Cd1 O5 53.96(13) 2 2
Cl1 Cd1 O5 158.48(10) . 2
N5 Cd1 C13 121.19(19) . 2
O2 Cd1 C13 70.31(16) 3_666 2
N1 Cd1 C13 95.75(17) . 2
O4 Cd1 C13 27.02(15) 2 2
Cl1 Cd1 C13 131.07(14) . 2
O5 Cd1 C13 27.66(15) 2 2
N4 Cd2 N4 180.000(1) 4_666 2
N4 Cd2 O1 89.92(18) 4_666 .
N4 Cd2 O1 90.08(18) 2 .
N4 Cd2 O1 90.08(18) 4_666 3_666
N4 Cd2 O1 89.92(18) 2 3_666
O1 Cd2 O1 180.00(14) . 3_666
N4 Cd2 Cl1 89.58(15) 4_666 .
N4 Cd2 Cl1 90.42(15) 2 .
O1 Cd2 Cl1 78.57(10) . .
O1 Cd2 Cl1 101.43(10) 3_666 .
N4 Cd2 Cl1 90.42(15) 4_666 3_666
N4 Cd2 Cl1 89.58(15) 2 3_666
O1 Cd2 Cl1 101.43(10) . 3_666
O1 Cd2 Cl1 78.57(10) 3_666 3_666
Cl1 Cd2 Cl1 180.00(5) . 3_666
Cd1 Cl1 Cd2 102.65(5) . .
C26 N1 C24 105.9(5) . .
C26 N1 Cd1 124.7(4) . .
C24 N1 Cd1 129.3(4) . .
C26 N2 C25 107.4(6) . .
C26 N2 C27 125.6(6) . .
C25 N2 C27 126.9(6) . .
C31 N3 C33 106.8(6) . .
C31 N3 C30 125.8(7) . .
C33 N3 C30 127.4(7) . .
C31 N4 C32 104.6(6) . .
C31 N4 Cd2 125.3(5) . 2_545
C32 N4 Cd2 130.0(5) . 2_545
C37 N5 C35 104.0(6) . .
C37 N5 Cd1 127.3(4) . .
C35 N5 Cd1 128.4(5) . .
C36 N6 C37 106.4(6) . .
C36 N6 C38' 113.9(14) . .
C37 N6 C38' 138.9(14) . .
C36 N6 C38 131.1(6) . .
C37 N6 C38 122.5(6) . .
C38' N6 C38 18.5(13) . .
C1 O1 Cd2 123.1(4) . .
C1 O2 Cd1 143.9(4) . 3_666
C13 O4 Cd1 95.4(4) . 2_545
C13 O5 Cd1 84.8(3) . 2_545
O2 C1 O1 124.5(6) . .
O2 C1 C3 117.6(5) . .
O1 C1 C3 117.8(5) . .
C3 C2 C7 121.6(6) . .
C2 C3 C4 118.7(5) . .
C2 C3 C1 119.3(5) . .
C4 C3 C1 122.0(5) . .
O3 C4 C5 118.6(5) . .
O3 C4 C3 119.6(5) . .
C5 C4 C3 121.8(5) . .
C4 C5 C6 119.0(5) . .
C4 C5 C12 120.1(5) . .
C6 C5 C12 120.9(5) . .
C7 C6 C11 118.0(5) . .
C7 C6 C5 119.2(5) . .
C11 C6 C5 122.7(5) . .
C2 C7 C8 121.2(5) . .
C2 C7 C6 119.7(5) . .
C8 C7 C6 119.1(6) . .
C9 C8 C7 122.0(6) . .
C8 C9 C10 118.8(6) . .
C11 C10 C9 120.5(6) . .
C10 C11 C6 121.3(6) . .
C5 C12 C17 116.7(5) . .
O4 C13 O5 122.5(5) . .
O4 C13 C15 118.8(5) . .
O5 C13 C15 118.7(5) . .
O4 C13 Cd1 57.5(3) . 2_545
O5 C13 Cd1 67.5(3) . 2_545
C15 C13 Cd1 161.6(4) . 2_545
C15 C14 C19 121.8(6) . .
C14 C15 C16 118.9(5) . .
C14 C15 C13 120.7(5) . .
C16 C15 C13 120.3(5) . .
O6 C16 C17 119.2(5) . .
O6 C16 C15 120.0(5) . .
C17 C16 C15 120.7(5) . .
C16 C17 C18 119.2(5) . .
C16 C17 C12 118.1(5) . .
C18 C17 C12 122.4(5) . .
C17 C18 C19 119.8(5) . .
C17 C18 C23 122.1(6) . .
C19 C18 C23 118.1(5) . .
C14 C19 C18 119.2(6) . .
C14 C19 C20 121.9(6) . .
C18 C19 C20 118.8(6) . .
C21 C20 C19 120.4(7) . .
C20 C21 C22 120.8(7) . .
C23 C22 C21 121.1(7) . .
C22 C23 C18 120.6(6) . .
C25 C24 N1 107.8(6) . .
N2 C25 C24 107.2(6) . .
N1 C26 N2 111.6(6) . .
N2 C27 C28 111.4(6) . .
C27 C28 C29 112.6(6) . .
C30 C29 C28 112.3(6) . .
N3 C30 C29 112.6(7) . .
N4 C31 N3 112.3(7) . .
C33 C32 N4 109.2(7) . .
N3 C33 C32 107.2(8) . .
C36 C35 N5 111.1(7) . .
C35 C36 N6 106.7(6) . .
N5 C37 N6 111.8(6) . .
N6 C38 C39 117.2(7) . .
C39 C39 C38 113.2(8) 3_765 .
N6 C38' C39' 93.1(13) . .
C39' C39' C38' 97.7(19) 3_765 .

loop_
_geom_bond_atom_site_label_1
_geom_bond_atom_site_label_2
_geom_bond_distance
_geom_bond_site_symmetry_2
Cd1 N5 2.287(5) .
Cd1 O2 2.293(4) 3_666
Cd1 N1 2.305(5) .
Cd1 O4 2.334(4) 2
Cd1 Cl1 2.5423(14) .
Cd1 O5 2.555(4) 2
Cd1 C13 2.753(6) 2
Cd2 N4 2.226(6) 4_666
Cd2 N4 2.226(6) 2
Cd2 O1 2.381(4) .
Cd2 O1 2.381(4) 3_666
Cd2 Cl1 2.7649(14) .
Cd2 Cl1 2.7649(14) 3_666
N1 C26 1.317(8) .
N1 C24 1.384(8) .
N2 C26 1.332(8) .
N2 C25 1.352(9) .
N2 C27 1.465(8) .
N3 C31 1.336(9) .
N3 C33 1.342(10) .
N3 C30 1.467(9) .
N4 C31 1.307(9) .
N4 C32 1.379(10) .
N4 Cd2 2.226(6) 2_545
N5 C37 1.306(8) .
N5 C35 1.379(8) .
N6 C36 1.350(9) .
N6 C37 1.363(8) .
N6 C38' 1.421(9) .
N6 C38 1.462(7) .
O1 C1 1.285(7) .
O2 C1 1.245(7) .
O2 Cd1 2.293(4) 3_666
O3 C4 1.354(7) .
O4 C13 1.256(7) .
O4 Cd1 2.334(4) 2_545
O5 C13 1.283(7) .
O5 Cd1 2.555(4) 2_545
O6 C16 1.352(7) .
C1 C3 1.499(8) .
C2 C3 1.370(8) .
C2 C7 1.413(8) .
C3 C4 1.427(8) .
C4 C5 1.387(8) .
C5 C6 1.434(8) .
C5 C12 1.515(8) .
C6 C7 1.416(8) .
C6 C11 1.421(8) .
C7 C8 1.415(8) .
C8 C9 1.359(9) .
C9 C10 1.423(9) .
C10 C11 1.363(8) .
C12 C17 1.532(8) .
C13 C15 1.503(8) .
C13 Cd1 2.753(6) 2_545
C14 C15 1.369(8) .
C14 C19 1.399(8) .
C15 C16 1.434(8) .
C16 C17 1.394(8) .
C17 C18 1.411(8) .
C18 C19 1.421(8) .
C18 C23 1.435(8) .
C19 C20 1.434(9) .
C20 C21 1.357(10) .
C21 C22 1.394(10) .
C22 C23 1.357(9) .
C24 C25 1.369(9) .
C27 C28 1.495(10) .
C28 C29 1.534(10) .
C29 C30 1.491(10) .
C32 C33 1.346(11) .
C35 C36 1.326(11) .
C38 C39 1.544(8) .
C39 C39 1.523(16) 3_765
C38' C39' 1.530(9) .
C39' C39' 1.52(4) 3_765
